data_4079117
loop_
_publ_author_name
'Langer, Jens'
'K\"ohler, Mathias'
'Fischer, Reinald'
'D\"undar, Feyza'
'G\"orls, Helmar'
'Westerhausen, Matthias'

_publ_section_title
;
 Arylcalcium Iodides in Tetrahydropyran: Solution Stability in Comparison
 to Aryllithium Reagents
;
_journal_issue 17
_journal_name_full Organometallics
_journal_page_first 6172
_journal_paper_doi 10.1021/om300508w
_journal_volume 31
_journal_year 2012
_chemical_formula_moiety 'C27 H47 Br Li2 O4'
_chemical_formula_sum 'C27 H47 Br Li2 O4'
_chemical_formula_weight 529.44
_space_group_IT_number 2
_symmetry_cell_setting triclinic
_symmetry_space_group_name_Hall '-P 1'
_symmetry_space_group_name_H-M 'P -1'
_atom_sites_solution_hydrogens geom
_atom_sites_solution_primary direct
_atom_sites_solution_secondary difmap
_audit_creation_method SHELXL-97
_cell_angle_alpha 91.145(2)
_cell_angle_beta 92.475(3)
_cell_angle_gamma 102.950(3)
_cell_formula_units_Z 2
_cell_length_a 8.3611(3)
_cell_length_b 10.1460(5)
_cell_length_c 17.3870(8)
_cell_measurement_reflns_used 8545
_cell_measurement_temperature 133(2)
_cell_measurement_theta_max 27.46
_cell_measurement_theta_min 2.50
_cell_volume 1435.45(11)
_computing_cell_refinement DENZO
_computing_data_collection COLLECT
_computing_data_reduction DENZO
_computing_molecular_graphics SHELXTL/PC
_computing_publication_material SHELXL-97
_computing_structure_refinement 'SHELXL-97 (Sheldrick, 2008)'
_computing_structure_solution 'SHELXS-97 (Sheldrick, 2008)'
_diffrn_ambient_temperature 133(2)
_diffrn_measured_fraction_theta_full 0.955
_diffrn_measured_fraction_theta_max 0.935
_diffrn_measurement_device_type KappaCCD
_diffrn_measurement_method 'phi- + omega-scan'
_diffrn_radiation_monochromator graphite
_diffrn_radiation_source 'fine-focus sealed tube'
_diffrn_radiation_type MoK\a
_diffrn_radiation_wavelength 0.71073
_diffrn_reflns_av_R_equivalents 0.0170
_diffrn_reflns_av_sigmaI/netI 0.0309
_diffrn_reflns_limit_h_max 10
_diffrn_reflns_limit_h_min -10
_diffrn_reflns_limit_k_max 12
_diffrn_reflns_limit_k_min -13
_diffrn_reflns_limit_l_max 22
_diffrn_reflns_limit_l_min -22
_diffrn_reflns_number 8545
_diffrn_reflns_theta_full 25.00
_diffrn_reflns_theta_max 27.46
_diffrn_reflns_theta_min 2.50
_exptl_absorpt_coefficient_mu 1.459
_exptl_absorpt_correction_type none
_exptl_crystal_colour colourless
_exptl_crystal_density_diffrn 1.225
_exptl_crystal_density_method 'not measured'
_exptl_crystal_description prism
_exptl_crystal_F_000 564
_exptl_crystal_size_max 0.06
_exptl_crystal_size_mid 0.05
_exptl_crystal_size_min 0.04
_refine_diff_density_max 0.329
_refine_diff_density_min -0.304
_refine_diff_density_rms 0.052
_refine_ls_extinction_method none
_refine_ls_goodness_of_fit_ref 1.117
_refine_ls_hydrogen_treatment constr
_refine_ls_matrix_type full
_refine_ls_number_parameters 308
_refine_ls_number_reflns 6147
_refine_ls_number_restraints 0
_refine_ls_restrained_S_all 1.117
_refine_ls_R_factor_all 0.0346
_refine_ls_R_factor_gt 0.0300
_refine_ls_shift/su_max 0.001
_refine_ls_shift/su_mean 0.000
_refine_ls_structure_factor_coef Fsqd
_refine_ls_weighting_details 'calc w=1/[\s^2^(Fo^2^)+(0.0000P)^2^+1.1747P] where P=(Fo^2^+2Fc^2^)/3'
_refine_ls_weighting_scheme calc
_refine_ls_wR_factor_gt 0.0645
_refine_ls_wR_factor_ref 0.0677
_reflns_number_gt 5762
_reflns_number_total 6147
_reflns_threshold_expression >2sigma(I)
_cod_data_source_file om300508w_si_001.cif
_cod_data_source_block FO4470
_cod_database_code 4079117

loop_
_symmetry_equiv_pos_as_xyz
'x, y, z'
'-x, -y, -z'

loop_
_atom_site_label
_atom_site_type_symbol
_atom_site_fract_x
_atom_site_fract_y
_atom_site_fract_z
_atom_site_U_iso_or_equiv
_atom_site_adp_type
_atom_site_occupancy
_atom_site_symmetry_multiplicity
_atom_site_calc_flag
_atom_site_refinement_flags
Li1 Li -0.5641(4) 0.0094(3) 0.21189(18) 0.0224(6) Uani 1 1 d .
Li2 Li -0.7713(4) 0.1722(3) 0.23213(17) 0.0223(6) Uani 1 1 d .
Br1 Br -0.52516(2) 0.237297(18) 0.150155(10) 0.02122(5) Uani 1 1 d .
O1 O -0.53856(15) -0.14403(12) 0.14879(7) 0.0200(2) Uani 1 1 d .
O2 O -0.37802(16) 0.03096(13) 0.28843(7) 0.0245(3) Uani 1 1 d .
O3 O -0.71211(15) 0.28709(13) 0.32918(7) 0.0247(3) Uani 1 1 d .
O4 O -0.96639(15) 0.23177(13) 0.19095(7) 0.0234(3) Uani 1 1 d .
C1 C -0.8151(2) -0.04663(18) 0.25373(10) 0.0199(3) Uani 1 1 d .
C2 C -0.8186(2) -0.09314(19) 0.32936(11) 0.0234(4) Uani 1 1 d .
H2A H -0.7467 -0.0392 0.3674 0.028 Uiso 1 1 calc R
C3 C -0.9202(2) -0.21278(19) 0.35252(11) 0.0258(4) Uani 1 1 d .
H3A H -0.9165 -0.2366 0.4050 0.031 Uiso 1 1 calc R
C4 C -1.0271(2) -0.29792(18) 0.29958(11) 0.0245(4) Uani 1 1 d .
C5 C -1.0248(2) -0.25905(18) 0.22319(11) 0.0222(4) Uani 1 1 d .
H5A H -1.0934 -0.3157 0.1851 0.027 Uiso 1 1 calc R
C6 C -0.9233(2) -0.13815(18) 0.20203(10) 0.0213(4) Uani 1 1 d .
H6A H -0.9267 -0.1155 0.1493 0.026 Uiso 1 1 calc R
C7 C -1.1440(3) -0.4245(2) 0.32442(14) 0.0384(5) Uani 1 1 d .
H7A H -1.0980 -0.4577 0.3710 0.058 Uiso 1 1 calc R
H7B H -1.1598 -0.4942 0.2832 0.058 Uiso 1 1 calc R
H7C H -1.2499 -0.4037 0.3351 0.058 Uiso 1 1 calc R
C8 C -0.6165(2) -0.28321(18) 0.15982(11) 0.0247(4) Uani 1 1 d .
H8A H -0.7087 -0.3123 0.1211 0.030 Uiso 1 1 calc R
H8B H -0.6620 -0.2924 0.2116 0.030 Uiso 1 1 calc R
C9 C -0.4958(2) -0.37391(18) 0.15226(11) 0.0252(4) Uani 1 1 d .
H9A H -0.5542 -0.4696 0.1568 0.030 Uiso 1 1 calc R
H9B H -0.4101 -0.3517 0.1945 0.030 Uiso 1 1 calc R
C10 C -0.4157(2) -0.35559(19) 0.07509(12) 0.0283(4) Uani 1 1 d .
H10A H -0.4985 -0.3920 0.0331 0.034 Uiso 1 1 calc R
H10B H -0.3277 -0.4065 0.0737 0.034 Uiso 1 1 calc R
C11 C -0.3431(2) -0.20572(19) 0.06300(11) 0.0252(4) Uani 1 1 d .
H11A H -0.2494 -0.1726 0.1004 0.030 Uiso 1 1 calc R
H11B H -0.3021 -0.1936 0.0105 0.030 Uiso 1 1 calc R
C12 C -0.4727(2) -0.12531(18) 0.07366(10) 0.0226(4) Uani 1 1 d .
H12A H -0.4240 -0.0281 0.0671 0.027 Uiso 1 1 calc R
H12B H -0.5626 -0.1544 0.0338 0.027 Uiso 1 1 calc R
C13 C -0.3073(3) -0.0781(2) 0.31439(11) 0.0293(4) Uani 1 1 d .
H13A H -0.1882 -0.0566 0.3054 0.035 Uiso 1 1 calc R
H13B H -0.3589 -0.1619 0.2844 0.035 Uiso 1 1 calc R
C14 C -0.3323(3) -0.1008(2) 0.39929(11) 0.0311(4) Uani 1 1 d .
H14A H -0.2793 -0.1739 0.4164 0.037 Uiso 1 1 calc R
H14B H -0.4512 -0.1291 0.4079 0.037 Uiso 1 1 calc R
C15 C -0.2582(3) 0.0289(2) 0.44585(11) 0.0349(5) Uani 1 1 d .
H15A H -0.1370 0.0493 0.4439 0.042 Uiso 1 1 calc R
H15B H -0.2866 0.0170 0.5003 0.042 Uiso 1 1 calc R
C16 C -0.3238(3) 0.1462(2) 0.41326(11) 0.0327(4) Uani 1 1 d .
H16A H -0.4422 0.1325 0.4228 0.039 Uiso 1 1 calc R
H16B H -0.2656 0.2319 0.4397 0.039 Uiso 1 1 calc R
C17 C -0.2998(2) 0.15575(19) 0.32761(11) 0.0262(4) Uani 1 1 d .
H17A H -0.3467 0.2300 0.3071 0.031 Uiso 1 1 calc R
H17B H -0.1808 0.1768 0.3183 0.031 Uiso 1 1 calc R
C18 C -0.5844(2) 0.40751(19) 0.34123(11) 0.0279(4) Uani 1 1 d .
H18A H -0.5313 0.4320 0.2921 0.034 Uiso 1 1 calc R
H18B H -0.4999 0.3900 0.3788 0.034 Uiso 1 1 calc R
C19 C -0.6524(3) 0.5242(2) 0.37090(13) 0.0344(5) Uani 1 1 d .
H19A H -0.7291 0.5476 0.3312 0.041 Uiso 1 1 calc R
H19B H -0.5613 0.6045 0.3812 0.041 Uiso 1 1 calc R
C20 C -0.7419(3) 0.4871(2) 0.44432(13) 0.0362(5) Uani 1 1 d .
H20A H -0.7972 0.5596 0.4594 0.043 Uiso 1 1 calc R
H20B H -0.6620 0.4782 0.4865 0.043 Uiso 1 1 calc R
C21 C -0.8688(3) 0.3541(2) 0.43174(13) 0.0346(5) Uani 1 1 d .
H21A H -0.9168 0.3248 0.4813 0.041 Uiso 1 1 calc R
H21B H -0.9585 0.3674 0.3958 0.041 Uiso 1 1 calc R
C22 C -0.7904(2) 0.2461(2) 0.39905(11) 0.0293(4) Uani 1 1 d .
H22A H -0.7081 0.2268 0.4373 0.035 Uiso 1 1 calc R
H22B H -0.8756 0.1618 0.3890 0.035 Uiso 1 1 calc R
C23 C -0.9550(3) 0.36890(19) 0.16795(12) 0.0293(4) Uani 1 1 d .
H23A H -0.8694 0.4305 0.2009 0.035 Uiso 1 1 calc R
H23B H -1.0611 0.3941 0.1756 0.035 Uiso 1 1 calc R
C24 C -0.9129(2) 0.38634(19) 0.08433(11) 0.0297(4) Uani 1 1 d .
H24A H -0.8025 0.3689 0.0773 0.036 Uiso 1 1 calc R
H24B H -0.9106 0.4805 0.0697 0.036 Uiso 1 1 calc R
C25 C -1.0400(2) 0.2885(2) 0.03276(11) 0.0294(4) Uani 1 1 d .
H25A H -1.1470 0.3149 0.0334 0.035 Uiso 1 1 calc R
H25B H -1.0047 0.2924 -0.0209 0.035 Uiso 1 1 calc R
C26 C -1.0591(2) 0.14500(19) 0.06108(11) 0.0254(4) Uani 1 1 d .
H26A H -1.1497 0.0834 0.0309 0.030 Uiso 1 1 calc R
H26B H -0.9567 0.1139 0.0535 0.030 Uiso 1 1 calc R
C27 C -1.0957(2) 0.14078(19) 0.14568(11) 0.0239(4) Uani 1 1 d .
H27A H -1.2014 0.1669 0.1528 0.029 Uiso 1 1 calc R
H27B H -1.1062 0.0474 0.1637 0.029 Uiso 1 1 calc R

loop_
_atom_site_aniso_label
_atom_site_aniso_U_11
_atom_site_aniso_U_22
_atom_site_aniso_U_33
_atom_site_aniso_U_23
_atom_site_aniso_U_13
_atom_site_aniso_U_12
Li1 0.0204(14) 0.0221(15) 0.0249(15) 0.0015(12) -0.0013(12) 0.0058(12)
Li2 0.0216(14) 0.0233(16) 0.0225(15) 0.0000(12) 0.0003(12) 0.0061(12)
Br1 0.02214(9) 0.02077(9) 0.02238(9) 0.00495(6) 0.00414(6) 0.00733(6)
O1 0.0249(6) 0.0150(6) 0.0201(6) 0.0009(5) 0.0039(5) 0.0037(5)
O2 0.0292(7) 0.0209(6) 0.0240(6) -0.0038(5) -0.0096(5) 0.0094(5)
O3 0.0262(6) 0.0231(7) 0.0213(6) -0.0034(5) 0.0043(5) -0.0019(5)
O4 0.0207(6) 0.0253(7) 0.0242(6) 0.0006(5) -0.0030(5) 0.0062(5)
C1 0.0176(8) 0.0188(8) 0.0236(9) -0.0002(7) 0.0018(6) 0.0049(6)
C2 0.0227(9) 0.0232(9) 0.0237(9) -0.0025(7) -0.0019(7) 0.0045(7)
C3 0.0297(9) 0.0261(10) 0.0226(9) 0.0069(7) 0.0028(7) 0.0076(8)
C4 0.0200(8) 0.0198(9) 0.0343(10) 0.0056(8) 0.0061(7) 0.0045(7)
C5 0.0171(8) 0.0211(9) 0.0282(9) -0.0031(7) -0.0014(7) 0.0045(7)
C6 0.0201(8) 0.0249(9) 0.0196(8) 0.0015(7) 0.0004(6) 0.0069(7)
C7 0.0324(11) 0.0273(11) 0.0522(14) 0.0120(10) 0.0052(10) -0.0018(9)
C8 0.0233(9) 0.0181(9) 0.0316(10) 0.0041(7) 0.0042(7) 0.0013(7)
C9 0.0277(9) 0.0146(8) 0.0329(10) -0.0007(7) -0.0002(8) 0.0047(7)
C10 0.0298(10) 0.0228(9) 0.0325(10) -0.0086(8) -0.0025(8) 0.0081(8)
C11 0.0263(9) 0.0278(10) 0.0214(9) -0.0035(7) 0.0042(7) 0.0057(7)
C12 0.0256(9) 0.0223(9) 0.0188(8) 0.0014(7) -0.0003(7) 0.0031(7)
C13 0.0412(11) 0.0268(10) 0.0236(9) -0.0035(8) -0.0077(8) 0.0179(9)
C14 0.0402(11) 0.0262(10) 0.0259(10) 0.0036(8) -0.0016(8) 0.0056(8)
C15 0.0493(13) 0.0353(11) 0.0164(9) 0.0006(8) -0.0025(8) 0.0025(10)
C16 0.0399(11) 0.0295(11) 0.0261(10) -0.0082(8) 0.0025(8) 0.0029(9)
C17 0.0269(9) 0.0225(9) 0.0269(9) -0.0033(7) -0.0059(7) 0.0023(7)
C18 0.0256(9) 0.0262(10) 0.0279(10) -0.0038(8) 0.0027(7) -0.0026(8)
C19 0.0378(11) 0.0228(10) 0.0398(12) -0.0027(9) 0.0005(9) 0.0016(8)
C20 0.0388(11) 0.0326(11) 0.0374(12) -0.0141(9) 0.0014(9) 0.0098(9)
C21 0.0311(10) 0.0376(12) 0.0348(11) -0.0070(9) 0.0097(9) 0.0065(9)
C22 0.0329(10) 0.0276(10) 0.0258(10) 0.0005(8) 0.0092(8) 0.0021(8)
C23 0.0350(10) 0.0214(9) 0.0317(10) -0.0053(8) -0.0080(8) 0.0092(8)
C24 0.0332(10) 0.0196(9) 0.0332(11) 0.0041(8) -0.0077(8) 0.0011(8)
C25 0.0333(10) 0.0284(10) 0.0244(9) 0.0019(8) -0.0047(8) 0.0034(8)
C26 0.0234(9) 0.0239(9) 0.0269(9) -0.0039(8) 0.0011(7) 0.0015(7)
C27 0.0158(8) 0.0264(9) 0.0283(9) 0.0018(8) -0.0005(7) 0.0026(7)

loop_
_atom_type_symbol
_atom_type_description
_atom_type_scat_dispersion_real
_atom_type_scat_dispersion_imag
_atom_type_scat_source
C C 0.0033 0.0016 'International Tables Vol C Tables 4.2.6.8 and 6.1.1.4'
H H 0.0000 0.0000 'International Tables Vol C Tables 4.2.6.8 and 6.1.1.4'
O O 0.0106 0.0060 'International Tables Vol C Tables 4.2.6.8 and 6.1.1.4'
Br Br -0.2901 2.4595 'International Tables Vol C Tables 4.2.6.8 and 6.1.1.4'
Li Li -0.0003 0.0001 'International Tables Vol C Tables 4.2.6.8 and 6.1.1.4'

loop_
_geom_angle_atom_site_label_1
_geom_angle_atom_site_label_2
_geom_angle_atom_site_label_3
_geom_angle
O1 Li1 O2 102.50(14)
O1 Li1 C1 105.74(14)
O2 Li1 C1 117.87(16)
O1 Li1 Br1 118.00(14)
O2 Li1 Br1 104.39(13)
C1 Li1 Br1 108.83(13)
O1 Li1 Li2 141.13(16)
O2 Li1 Li2 116.11(15)
C1 Li1 Li2 52.74(10)
Br1 Li1 Li2 57.98(9)
O4 Li2 O3 101.94(15)
O4 Li2 C1 114.32(15)
O3 Li2 C1 112.62(15)
O4 Li2 Br1 113.44(14)
O3 Li2 Br1 105.24(13)
C1 Li2 Br1 108.83(13)
O4 Li2 Li1 146.41(16)
O3 Li2 Li1 111.66(14)
C1 Li2 Li1 52.65(10)
Br1 Li2 Li1 58.08(9)
Li2 Br1 Li1 63.94(10)
C8 O1 C12 111.39(13)
C8 O1 Li1 125.77(14)
C12 O1 Li1 121.00(14)
C17 O2 C13 111.01(14)
C17 O2 Li1 124.68(14)
C13 O2 Li1 124.27(14)
C22 O3 C18 111.46(14)
C22 O3 Li2 120.66(14)
C18 O3 Li2 127.66(14)
C23 O4 C27 110.16(13)
C23 O4 Li2 121.09(14)
C27 O4 Li2 121.35(14)
C2 C1 C6 112.22(16)
C2 C1 Li1 112.81(14)
C6 C1 Li1 111.96(14)
C2 C1 Li2 120.62(15)
C6 C1 Li2 118.55(15)
Li1 C1 Li2 74.61(12)
C3 C2 C1 124.64(17)
C3 C2 H2A 117.7
C1 C2 H2A 117.7
C4 C3 C2 120.82(17)
C4 C3 H3A 119.6
C2 C3 H3A 119.6
C5 C4 C3 117.01(16)
C5 C4 C7 121.49(18)
C3 C4 C7 121.47(18)
C6 C5 C4 120.79(17)
C6 C5 H5A 119.6
C4 C5 H5A 119.6
C5 C6 C1 124.47(17)
C5 C6 H6A 117.8
C1 C6 H6A 117.8
C4 C7 H7A 109.5
C4 C7 H7B 109.5
H7A C7 H7B 109.5
C4 C7 H7C 109.5
H7A C7 H7C 109.5
H7B C7 H7C 109.5
O1 C8 C9 111.25(14)
O1 C8 H8A 109.4
C9 C8 H8A 109.4
O1 C8 H8B 109.4
C9 C8 H8B 109.4
H8A C8 H8B 108.0
C8 C9 C10 110.67(16)
C8 C9 H9A 109.5
C10 C9 H9A 109.5
C8 C9 H9B 109.5
C10 C9 H9B 109.5
H9A C9 H9B 108.1
C9 C10 C11 110.14(15)
C9 C10 H10A 109.6
C11 C10 H10A 109.6
C9 C10 H10B 109.6
C11 C10 H10B 109.6
H10A C10 H10B 108.1
C12 C11 C10 109.90(15)
C12 C11 H11A 109.7
C10 C11 H11A 109.7
C12 C11 H11B 109.7
C10 C11 H11B 109.7
H11A C11 H11B 108.2
O1 C12 C11 111.12(14)
O1 C12 H12A 109.4
C11 C12 H12A 109.4
O1 C12 H12B 109.4
C11 C12 H12B 109.4
H12A C12 H12B 108.0
O2 C13 C14 110.92(16)
O2 C13 H13A 109.5
C14 C13 H13A 109.5
O2 C13 H13B 109.5
C14 C13 H13B 109.5
H13A C13 H13B 108.0
C13 C14 C15 109.97(17)
C13 C14 H14A 109.7
C15 C14 H14A 109.7
C13 C14 H14B 109.7
C15 C14 H14B 109.7
H14A C14 H14B 108.2
C14 C15 C16 109.96(16)
C14 C15 H15A 109.7
C16 C15 H15A 109.7
C14 C15 H15B 109.7
C16 C15 H15B 109.7
H15A C15 H15B 108.2
C17 C16 C15 110.60(17)
C17 C16 H16A 109.5
C15 C16 H16A 109.5
C17 C16 H16B 109.5
C15 C16 H16B 109.5
H16A C16 H16B 108.1
O2 C17 C16 110.49(16)
O2 C17 H17A 109.6
C16 C17 H17A 109.6
O2 C17 H17B 109.6
C16 C17 H17B 109.6
H17A C17 H17B 108.1
O3 C18 C19 111.14(16)
O3 C18 H18A 109.4
C19 C18 H18A 109.4
O3 C18 H18B 109.4
C19 C18 H18B 109.4
H18A C18 H18B 108.0
C18 C19 C20 110.62(17)
C18 C19 H19A 109.5
C20 C19 H19A 109.5
C18 C19 H19B 109.5
C20 C19 H19B 109.5
H19A C19 H19B 108.1
C19 C20 C21 110.00(17)
C19 C20 H20A 109.7
C21 C20 H20A 109.7
C19 C20 H20B 109.7
C21 C20 H20B 109.7
H20A C20 H20B 108.2
C22 C21 C20 110.49(17)
C22 C21 H21A 109.6
C20 C21 H21A 109.6
C22 C21 H21B 109.6
C20 C21 H21B 109.6
H21A C21 H21B 108.1
O3 C22 C21 111.50(17)
O3 C22 H22A 109.3
C21 C22 H22A 109.3
O3 C22 H22B 109.3
C21 C22 H22B 109.3
H22A C22 H22B 108.0
O4 C23 C24 111.57(15)
O4 C23 H23A 109.3
C24 C23 H23A 109.3
O4 C23 H23B 109.3
C24 C23 H23B 109.3
H23A C23 H23B 108.0
C23 C24 C25 110.14(16)
C23 C24 H24A 109.6
C25 C24 H24A 109.6
C23 C24 H24B 109.6
C25 C24 H24B 109.6
H24A C24 H24B 108.1
C26 C25 C24 109.91(15)
C26 C25 H25A 109.7
C24 C25 H25A 109.7
C26 C25 H25B 109.7
C24 C25 H25B 109.7
H25A C25 H25B 108.2
C27 C26 C25 110.13(16)
C27 C26 H26A 109.6
C25 C26 H26A 109.6
C27 C26 H26B 109.6
C25 C26 H26B 109.6
H26A C26 H26B 108.1
O4 C27 C26 110.76(14)
O4 C27 H27A 109.5
C26 C27 H27A 109.5
O4 C27 H27B 109.5
C26 C27 H27B 109.5
H27A C27 H27B 108.1

loop_
_geom_bond_atom_site_label_1
_geom_bond_atom_site_label_2
_geom_bond_distance
Li1 O1 1.942(3)
Li1 O2 1.974(3)
Li1 C1 2.207(3)
Li1 Br1 2.530(3)
Li1 Li2 2.677(4)
Li2 O4 1.974(3)
Li2 O3 2.011(3)
Li2 C1 2.210(4)
Li2 Br1 2.527(3)
O1 C8 1.437(2)
O1 C12 1.439(2)
O2 C17 1.432(2)
O2 C13 1.438(2)
O3 C22 1.430(2)
O3 C18 1.436(2)
O4 C23 1.439(2)
O4 C27 1.446(2)
C1 C2 1.405(2)
C1 C6 1.417(2)
C2 C3 1.394(3)
C2 H2A 0.9500
C3 C4 1.394(3)
C3 H3A 0.9500
C4 C5 1.393(3)
C4 C7 1.513(3)
C5 C6 1.393(2)
C5 H5A 0.9500
C6 H6A 0.9500
C7 H7A 0.9800
C7 H7B 0.9800
C7 H7C 0.9800
C8 C9 1.518(3)
C8 H8A 0.9900
C8 H8B 0.9900
C9 C10 1.522(3)
C9 H9A 0.9900
C9 H9B 0.9900
C10 C11 1.528(3)
C10 H10A 0.9900
C10 H10B 0.9900
C11 C12 1.510(3)
C11 H11A 0.9900
C11 H11B 0.9900
C12 H12A 0.9900
C12 H12B 0.9900
C13 C14 1.515(3)
C13 H13A 0.9900
C13 H13B 0.9900
C14 C15 1.523(3)
C14 H14A 0.9900
C14 H14B 0.9900
C15 C16 1.527(3)
C15 H15A 0.9900
C15 H15B 0.9900
C16 C17 1.513(3)
C16 H16A 0.9900
C16 H16B 0.9900
C17 H17A 0.9900
C17 H17B 0.9900
C18 C19 1.514(3)
C18 H18A 0.9900
C18 H18B 0.9900
C19 C20 1.519(3)
C19 H19A 0.9900
C19 H19B 0.9900
C20 C21 1.523(3)
C20 H20A 0.9900
C20 H20B 0.9900
C21 C22 1.511(3)
C21 H21A 0.9900
C21 H21B 0.9900
C22 H22A 0.9900
C22 H22B 0.9900
C23 C24 1.515(3)
C23 H23A 0.9900
C23 H23B 0.9900
C24 C25 1.526(3)
C24 H24A 0.9900
C24 H24B 0.9900
C25 C26 1.523(3)
C25 H25A 0.9900
C25 H25B 0.9900
C26 C27 1.515(3)
C26 H26A 0.9900
C26 H26B 0.9900
C27 H27A 0.9900
C27 H27B 0.9900
